data_4024784
loop_
_publ_author_name
'Thomas E. Storr'
'Christoph G. Baumann'
'Robert J. Thatcher'
'Sara De Ornellas'
'Adrian C. Whitwood'
'Ian J. S. Fairlamb'

_publ_section_title
;
Pd(0)/Cu(I)-Mediated Direct Arylation of 2'-Deoxyadenosines: Mechanistic
Role of Cu(I) and Reactivity Comparisons with Related Purine Nucleosides
;
_journal_name_full 'Journal of Organic Chemistry'
_journal_page_first 5810
_journal_page_last 5821
_journal_paper_doi 10.1021/jo9012282
_journal_volume 74
_journal_year 2009
_chemical_absolute_configuration syn
_chemical_formula_moiety '2(C20 H19 N5 O3), C H4 O, H2 O'
_chemical_formula_sum 'C41 H44 N10 O8'
_chemical_formula_weight 804.86
_chemical_name_systematic
; 
 ? 
;
_space_group_IT_number 1
_symmetry_cell_setting triclinic
_symmetry_space_group_name_Hall 'P 1'
_symmetry_space_group_name_H-M 'P 1'
_atom_sites_solution_hydrogens geom
_atom_sites_solution_primary direct
_atom_sites_solution_secondary difmap
_audit_creation_date
;
'Thu Jul 24 16:10:21 2008'
;
_audit_creation_method
;
CrysAlis RED, Oxford Diffraction Ltd.,
Version 1.171.32.24 (release 21-04-2008 CrysAlis171 .NET)
(compiled Apr 21 2008,18:23:10)
;
_cell_angle_alpha 93.768(2)
_cell_angle_beta 94.058(3)
_cell_angle_gamma 101.822(3)
_cell_formula_units_Z 1
_cell_length_a 7.8036(3)
_cell_length_b 10.1562(3)
_cell_length_c 12.3581(3)
_cell_measurement_reflns_used 7646
_cell_measurement_temperature 120(2)
_cell_measurement_theta_max 70.3344
_cell_measurement_theta_min 5.4957
_cell_volume 953.03(5)
_computing_cell_refinement
;
CrysAlis RED, Oxford Diffraction Ltd.,
Version 1.171.32.24 (release 21-04-2008 CrysAlis171 .NET)
(compiled Apr 21 2008,18:23:10)
;
_computing_data_collection
;
CrysAlis CCD, Oxford Diffraction Ltd.,
Version 1.171.32.24 (release 21-04-2008 CrysAlis171 .NET)
(compiled Apr 21 2008,18:23:10)
;
_computing_data_reduction
;
CrysAlis RED, Oxford Diffraction Ltd.,
Version 1.171.32.24 (release 21-04-2008 CrysAlis171 .NET)
(compiled Apr 21 2008,18:23:10)
;
_computing_structure_refinement 'SHELXL-97 (Sheldrick, 1997)'
_computing_structure_solution 'SHELXS-97 (Sheldrick, 1997)'
_diffrn_ambient_temperature 120(2)
_diffrn_detector_area_resol_mean 8.2707
_diffrn_measured_fraction_theta_full 0.957
_diffrn_measured_fraction_theta_max 0.957
_diffrn_measurement_details
;
  1 omega  -42.00   11.00   1.0000    1.5000
omega____ theta____ kappa____ phi______ omega'___ theta'___ frames
    -      -13.7937   45.0000  300.0000    0.0000    0.0000 53

  2 omega  -38.00   14.00   1.0000    1.5000
omega____ theta____ kappa____ phi______ omega'___ theta'___ frames
    -      -13.7937  -45.0000  330.0000    0.0000    0.0000 52

  3 omega  -38.00   15.00   1.0000    1.5000
omega____ theta____ kappa____ phi______ omega'___ theta'___ frames
    -      -13.7937  -45.0000   60.0000    0.0000    0.0000 53

  4 omega   13.00   73.00   1.0000    1.5000
omega____ theta____ kappa____ phi______ omega'___ theta'___ frames
    -      -13.7937    0.0000   30.0000    0.0000    0.0000 60

  5 omega  -20.00   38.00   1.0000    1.5000
omega____ theta____ kappa____ phi______ omega'___ theta'___ frames
    -       13.7937   77.0000  300.0000    0.0000    0.0000 58

  6 omega   35.00   87.00   1.0000    1.5000
omega____ theta____ kappa____ phi______ omega'___ theta'___ frames
    -       13.7937   45.0000  330.0000    0.0000    0.0000 52

  7 omega  -53.00  -15.00   1.0000    1.5000
omega____ theta____ kappa____ phi______ omega'___ theta'___ frames
    -       13.7937  -45.0000  120.0000    0.0000    0.0000 38

  8 omega -127.00  -14.00   1.0000    6.0000
omega____ theta____ kappa____ phi______ omega'___ theta'___ frames
    -      -93.0000   77.0000  270.0000    0.0000    0.0000 113

  9 omega  -72.00  -19.00   1.0000    6.0000
omega____ theta____ kappa____ phi______ omega'___ theta'___ frames
    -      -93.0000   45.0000  180.0000    0.0000    0.0000 53

 10 omega -178.00   -6.00   1.0000    6.0000
omega____ theta____ kappa____ phi______ omega'___ theta'___ frames
    -      -93.0000    0.0000  300.0000    0.0000    0.0000 172

 11 omega -126.00  -68.00   1.0000    6.0000
omega____ theta____ kappa____ phi______ omega'___ theta'___ frames
    -      -93.0000   77.0000    0.0000    0.0000    0.0000 58

 12 omega -127.00  -17.00   1.0000    6.0000
omega____ theta____ kappa____ phi______ omega'___ theta'___ frames
    -      -93.0000   77.0000   90.0000    0.0000    0.0000 110

 13 omega   75.00  128.00   1.0000    6.0000
omega____ theta____ kappa____ phi______ omega'___ theta'___ frames
    -      100.0000  -45.0000   90.0000    0.0000    0.0000 53

 14 omega   76.00  134.00   1.0000    6.0000
omega____ theta____ kappa____ phi______ omega'___ theta'___ frames
    -      100.0000  -77.0000  270.0000    0.0000    0.0000 58

 15 omega  121.00  167.00   1.0000    6.0000
omega____ theta____ kappa____ phi______ omega'___ theta'___ frames
    -      100.0000   45.0000  300.0000    0.0000    0.0000 46

 16 omega   26.00   79.00   1.0000    6.0000
omega____ theta____ kappa____ phi______ omega'___ theta'___ frames
    -      100.0000  -45.0000  330.0000    0.0000    0.0000 53

 17 omega   29.00   79.00   1.0000    6.0000
omega____ theta____ kappa____ phi______ omega'___ theta'___ frames
    -      100.0000  -45.0000  270.0000    0.0000    0.0000 50

 18 omega   78.00  115.00   1.0000    6.0000
omega____ theta____ kappa____ phi______ omega'___ theta'___ frames
    -      100.0000 -111.0000   58.0000    0.0000    0.0000 37

 19 omega   86.00  113.00   1.0000    6.0000
omega____ theta____ kappa____ phi______ omega'___ theta'___ frames
    -      100.0000 -115.0000  252.0000    0.0000    0.0000 27

 20 omega   23.00  108.00   1.0000    6.0000
omega____ theta____ kappa____ phi______ omega'___ theta'___ frames
    -      100.0000 -118.0000  143.0000    0.0000    0.0000 85

 21 omega   73.00  117.00   1.0000    6.0000
omega____ theta____ kappa____ phi______ omega'___ theta'___ frames
    -      100.0000   45.0000   90.0000    0.0000    0.0000 44

 22 omega  143.00  170.00   1.0000    6.0000
omega____ theta____ kappa____ phi______ omega'___ theta'___ frames
    -      100.0000   45.0000   60.0000    0.0000    0.0000 27

 23 omega   72.00  106.00   1.0000    6.0000
omega____ theta____ kappa____ phi______ omega'___ theta'___ frames
    -      100.0000   77.0000  240.0000    0.0000    0.0000 34

;
_diffrn_measurement_device_type 'CCD area detector'
_diffrn_measurement_method 'Phi & Omega scans'
_diffrn_radiation_monochromator graphite
_diffrn_radiation_source 'Enhance (Cu) X-ray Source'
_diffrn_radiation_type 'Cu K\a'
_diffrn_radiation_wavelength 1.5418
_diffrn_reflns_av_R_equivalents 0.0217
_diffrn_reflns_av_sigmaI/netI 0.0153
_diffrn_reflns_limit_h_max 9
_diffrn_reflns_limit_h_min -9
_diffrn_reflns_limit_k_max 11
_diffrn_reflns_limit_k_min -12
_diffrn_reflns_limit_l_max 14
_diffrn_reflns_limit_l_min -12
_diffrn_reflns_number 7241
_diffrn_reflns_theta_full 70.50
_diffrn_reflns_theta_max 70.50
_diffrn_reflns_theta_min 5.50
_exptl_absorpt_coefficient_mu 0.826
_exptl_absorpt_correction_T_max 0.900
_exptl_absorpt_correction_T_min 0.692
_exptl_absorpt_correction_type multi-scan
_exptl_absorpt_process_details
;
CrysAlis RED, Oxford Diffraction Ltd.,
Version 1.171.32.24 (release 21-04-2008 CrysAlis171 .NET)
(compiled Apr 21 2008,18:23:10)
Empirical absorption correction using spherical harmonics,
 implemented in SCALE3 ABSPACK scaling algorithm.
;
_exptl_crystal_colour colourless
_exptl_crystal_density_diffrn 1.402
_exptl_crystal_density_method 'not measured'
_exptl_crystal_description needle
_exptl_crystal_F_000 424
_exptl_crystal_size_max 0.75
_exptl_crystal_size_mid 0.17
_exptl_crystal_size_min 0.13
_refine_diff_density_max 0.271
_refine_diff_density_min -0.218
_refine_diff_density_rms 0.044
_refine_ls_abs_structure_details 'Flack H D (1983), Acta Cryst. A39, 876-881'
_refine_ls_abs_structure_Flack 0.09(14)
_refine_ls_extinction_method none
_refine_ls_goodness_of_fit_ref 1.032
_refine_ls_hydrogen_treatment mixed
_refine_ls_matrix_type full
_refine_ls_number_parameters 577
_refine_ls_number_reflns 4386
_refine_ls_number_restraints 3
_refine_ls_restrained_S_all 1.032
_refine_ls_R_factor_all 0.0335
_refine_ls_R_factor_gt 0.0333
_refine_ls_shift/su_max 0.000
_refine_ls_shift/su_mean 0.000
_refine_ls_structure_factor_coef Fsqd
_refine_ls_weighting_details 'calc w=1/[\s^2^(Fo^2^)+(0.0771P)^2^+0.1321P] where P=(Fo^2^+2Fc^2^)/3'
_refine_ls_weighting_scheme calc
_refine_ls_wR_factor_gt 0.0925
_refine_ls_wR_factor_ref 0.0929
_reflns_number_gt 4345
_reflns_number_total 4386
_reflns_threshold_expression >2sigma(I)
_cod_data_source_file jo9012282_si_002_4.cif
_cod_data_source_block ijf0830
_cod_database_code 4024784

loop_
_symmetry_equiv_pos_as_xyz
'x, y, z'

loop_
_atom_site_label
_atom_site_type_symbol
_atom_site_fract_x
_atom_site_fract_y
_atom_site_fract_z
_atom_site_U_iso_or_equiv
_atom_site_adp_type
_atom_site_occupancy
_atom_site_symmetry_multiplicity
_atom_site_calc_flag
_atom_site_refinement_flags
_atom_site_disorder_assembly
_atom_site_disorder_group
C1 C 1.0829(3) -0.0091(2) 0.96422(19) 0.0230(4) Uani 1 1 d . . .
H1 H 1.1152 -0.0788 1.0005 0.028 Uiso 1 1 calc R . .
C2 C 0.8925(3) 0.0663(2) 0.85539(17) 0.0172(4) Uani 1 1 d . . .
C3 C 0.9983(3) 0.1934(2) 0.86241(16) 0.0170(4) Uani 1 1 d . . .
C4 C 1.1592(3) 0.2149(2) 0.92783(16) 0.0179(4) Uani 1 1 d . . .
C5 C 0.7704(2) 0.2045(2) 0.75926(16) 0.0156(4) Uani 1 1 d . . .
C6 C 0.5952(2) -0.0372(2) 0.75338(16) 0.0170(4) Uani 1 1 d . . .
H6 H 0.5173 -0.0060 0.6997 0.020 Uiso 1 1 calc R . .
C7 C 0.6349(3) -0.1701(2) 0.70719(17) 0.0201(4) Uani 1 1 d . . .
H7A H 0.6390 -0.1721 0.6288 0.024 Uiso 1 1 calc R . .
H7B H 0.7455 -0.1845 0.7401 0.024 Uiso 1 1 calc R . .
C8 C 0.4806(3) -0.2743(2) 0.73808(17) 0.0204(4) Uani 1 1 d . . .
H8 H 0.5142 -0.3607 0.7487 0.024 Uiso 1 1 calc R . .
C9 C 0.4339(3) -0.2102(2) 0.84522(18) 0.0226(4) Uani 1 1 d . . .
H9 H 0.3057 -0.2252 0.8448 0.027 Uiso 1 1 calc R . .
C10 C 0.5060(3) -0.2641(2) 0.94638(19) 0.0289(5) Uani 1 1 d . . .
H10A H 0.4970 -0.2043 1.0093 0.035 Uiso 1 1 calc R . .
H10B H 0.4340 -0.3519 0.9554 0.035 Uiso 1 1 calc R . .
C11 C 0.6366(3) 0.2608(2) 0.69665(16) 0.0169(4) Uani 1 1 d . . .
C12 C 0.6842(3) 0.3497(2) 0.61371(16) 0.0187(4) Uani 1 1 d . . .
C13 C 0.8522(3) 0.3735(2) 0.57294(18) 0.0248(5) Uani 1 1 d . . .
H13 H 0.9369 0.3288 0.5997 0.030 Uiso 1 1 calc R . .
C14 C 0.8910(3) 0.4614(3) 0.4947(2) 0.0342(6) Uani 1 1 d . . .
H14 H 1.0013 0.4747 0.4681 0.041 Uiso 1 1 calc R . .
C15 C 0.7665(4) 0.5323(3) 0.4536(2) 0.0363(6) Uani 1 1 d . . .
H15 H 0.7962 0.5941 0.4022 0.044 Uiso 1 1 calc R . .
C16 C 0.6029(3) 0.5102(2) 0.48906(19) 0.0283(5) Uani 1 1 d . . .
H16 H 0.5211 0.5570 0.4615 0.034 Uiso 1 1 calc R . .
C17 C 0.5553(3) 0.4164(2) 0.56781(17) 0.0205(4) Uani 1 1 d . . .
C18 C 0.3827(3) 0.3873(2) 0.60090(18) 0.0224(4) Uani 1 1 d . . .
H18 H 0.2983 0.4298 0.5703 0.027 Uiso 1 1 calc R . .
C19 C 0.3385(3) 0.2979(2) 0.67707(18) 0.0227(4) Uani 1 1 d . . .
H19 H 0.2235 0.2776 0.6962 0.027 Uiso 1 1 calc R . .
C20 C 0.4663(3) 0.2361(2) 0.72696(17) 0.0200(4) Uani 1 1 d . . .
H20 H 0.4358 0.1780 0.7809 0.024 Uiso 1 1 calc R . .
N1 N 1.1997(2) 0.1089(2) 0.97652(14) 0.0207(4) Uani 1 1 d . . .
N2 N 0.9267(2) -0.03968(18) 0.90690(15) 0.0211(4) Uani 1 1 d . . .
N3 N 0.7463(2) 0.07264(17) 0.78677(14) 0.0172(3) Uani 1 1 d . . .
N4 N 0.9218(2) 0.27906(18) 0.80157(14) 0.0176(3) Uani 1 1 d . . .
N5 N 1.2712(2) 0.33496(19) 0.94368(16) 0.0211(4) Uani 1 1 d . . .
H5A H 1.249(4) 0.403(4) 0.901(3) 0.039(8) Uiso 1 1 d . . .
H5B H 1.374(4) 0.330(3) 0.973(2) 0.020(6) Uiso 1 1 d . . .
O1 O 0.50469(19) -0.06699(15) 0.84685(13) 0.0223(3) Uani 1 1 d . . .
O2 O 0.3398(2) -0.28948(16) 0.65514(13) 0.0251(3) Uani 1 1 d . . .
H2 H 0.247(6) -0.353(5) 0.676(3) 0.063(11) Uiso 1 1 d . . .
O3 O 0.6827(2) -0.27641(17) 0.94355(14) 0.0303(4) Uani 1 1 d . . .
H3 H 0.744(4) -0.194(4) 0.929(3) 0.045(9) Uiso 1 1 d . . .
C21 C -0.2494(3) 0.4554(2) 0.05009(18) 0.0225(4) Uani 1 1 d . . .
H21 H -0.2884 0.5256 0.0183 0.027 Uiso 1 1 calc R . .
C22 C -0.0458(2) 0.3813(2) 0.14904(16) 0.0173(4) Uani 1 1 d . . .
C23 C -0.1458(3) 0.2519(2) 0.14007(17) 0.0166(4) Uani 1 1 d . . .
C24 C -0.3107(3) 0.2281(2) 0.07881(16) 0.0169(4) Uani 1 1 d . . .
C25 C 0.0835(3) 0.2462(2) 0.24401(16) 0.0167(4) Uani 1 1 d . . .
C26 C 0.2379(2) 0.4943(2) 0.25957(17) 0.0174(4) Uani 1 1 d . . .
H26 H 0.3209 0.4654 0.3114 0.021 Uiso 1 1 calc R . .
C27 C 0.3388(3) 0.5747(2) 0.17638(18) 0.0221(4) Uani 1 1 d . . .
H27A H 0.2650 0.5741 0.1097 0.027 Uiso 1 1 calc R . .
H27B H 0.4413 0.5396 0.1595 0.027 Uiso 1 1 calc R . .
C28 C 0.3913(3) 0.7158(2) 0.23443(18) 0.0217(4) Uani 1 1 d . . .
H28 H 0.4007 0.7846 0.1819 0.026 Uiso 1 1 calc R . .
C29 C 0.2390(3) 0.7223(2) 0.30471(17) 0.0215(4) Uani 1 1 d . . .
H29 H 0.2872 0.7641 0.3772 0.026 Uiso 1 1 calc R . .
C30 C 0.1076(3) 0.7998(2) 0.25925(19) 0.0273(5) Uani 1 1 d . . .
H30A H 0.0071 0.7866 0.3023 0.033 Uiso 1 1 calc R . .
H30B H 0.1612 0.8953 0.2667 0.033 Uiso 1 1 calc R . .
C31 C 0.2152(3) 0.1958(2) 0.31241(17) 0.0184(4) Uani 1 1 d . . .
C32 C 0.1622(3) 0.1203(2) 0.40189(16) 0.0179(4) Uani 1 1 d . . .
C33 C -0.0067(3) 0.1062(2) 0.44100(18) 0.0248(5) Uani 1 1 d . . .
H33 H -0.0874 0.1511 0.4092 0.030 Uiso 1 1 calc R . .
C34 C -0.0530(3) 0.0284(3) 0.5238(2) 0.0334(6) Uani 1 1 d . . .
H34 H -0.1634 0.0229 0.5492 0.040 Uiso 1 1 calc R . .
C35 C 0.0657(3) -0.0448(3) 0.5722(2) 0.0328(5) Uani 1 1 d . . .
H35 H 0.0316 -0.1008 0.6269 0.039 Uiso 1 1 calc R . .
C36 C 0.2294(3) -0.0318(2) 0.53746(19) 0.0277(5) Uani 1 1 d . . .
H36 H 0.3069 -0.0795 0.5691 0.033 Uiso 1 1 calc R . .
C37 C 0.2845(3) 0.0524(2) 0.45462(17) 0.0211(4) Uani 1 1 d . . .
C38 C 0.4561(3) 0.0687(2) 0.41973(19) 0.0261(5) Uani 1 1 d . . .
H38 H 0.5362 0.0249 0.4535 0.031 Uiso 1 1 calc R . .
C39 C 0.5056(3) 0.1474(3) 0.33769(19) 0.0284(5) Uani 1 1 d . . .
H39 H 0.6203 0.1599 0.3179 0.034 Uiso 1 1 calc R . .
C40 C 0.3837(3) 0.2101(2) 0.28258(18) 0.0233(4) Uani 1 1 d . . .
H40 H 0.4178 0.2618 0.2254 0.028 Uiso 1 1 calc R . .
N6 N -0.3604(2) 0.33470(18) 0.03529(15) 0.0209(4) Uani 1 1 d . . .
N7 N -0.0904(2) 0.48806(18) 0.10443(16) 0.0224(4) Uani 1 1 d . . .
N8 N 0.1038(2) 0.37723(17) 0.21492(14) 0.0167(3) Uani 1 1 d . . .
N9 N -0.0647(2) 0.16817(17) 0.20004(13) 0.0161(3) Uani 1 1 d . . .
N10 N -0.4184(2) 0.10765(19) 0.06463(16) 0.0210(4) Uani 1 1 d . . .
H10C H -0.388(4) 0.041(3) 0.089(2) 0.026(7) Uiso 1 1 d . . .
H10D H -0.529(4) 0.095(3) 0.028(2) 0.030(7) Uiso 1 1 d . . .
O4 O 0.15056(18) 0.58443(15) 0.31491(12) 0.0218(3) Uani 1 1 d . . .
O5 O 0.5510(2) 0.73253(18) 0.30261(14) 0.0291(4) Uani 1 1 d . . .
H5 H 0.633(5) 0.786(4) 0.265(3) 0.051(10) Uiso 1 1 d . . .
O6 O 0.0477(2) 0.76075(16) 0.14797(13) 0.0255(3) Uani 1 1 d . . .
H6A H 0.009(4) 0.667(4) 0.143(3) 0.034(7) Uiso 1 1 d . . .
O7 O 0.7590(2) 0.89710(17) 0.17185(14) 0.0251(3) Uani 1 1 d . . .
H7C H 0.831(4) 0.971(4) 0.191(3) 0.030(7) Uiso 1 1 d . . .
H7D H 0.834(6) 0.850(5) 0.147(4) 0.072(13) Uiso 1 1 d . . .
C41 C 0.9756(4) 0.6179(3) 0.8174(3) 0.0485(8) Uani 1 1 d . . .
H41A H 0.9856 0.6342 0.8952 0.073 Uiso 1 1 calc R . .
H41B H 0.8602 0.5664 0.7931 0.073 Uiso 1 1 calc R . .
H41C H 0.9945 0.7025 0.7850 0.073 Uiso 1 1 calc R . .
O8 O 1.1032(2) 0.54473(17) 0.78606(15) 0.0299(4) Uani 1 1 d . . .
H8A H 1.054(4) 0.461(3) 0.783(2) 0.026(7) Uiso 1 1 d . . .

loop_
_atom_site_aniso_label
_atom_site_aniso_U_11
_atom_site_aniso_U_22
_atom_site_aniso_U_33
_atom_site_aniso_U_23
_atom_site_aniso_U_13
_atom_site_aniso_U_12
C1 0.0230(10) 0.0207(11) 0.0253(11) 0.0095(8) -0.0006(8) 0.0035(8)
C2 0.0171(9) 0.0188(10) 0.0164(10) 0.0049(8) 0.0019(7) 0.0044(8)
C3 0.0176(9) 0.0157(10) 0.0183(10) 0.0042(8) 0.0028(7) 0.0034(8)
C4 0.0183(9) 0.0194(11) 0.0165(10) 0.0029(8) 0.0030(7) 0.0039(8)
C5 0.0181(9) 0.0146(10) 0.0144(9) 0.0034(7) 0.0023(7) 0.0030(8)
C6 0.0153(9) 0.0150(10) 0.0191(10) 0.0034(7) -0.0004(7) -0.0005(7)
C7 0.0235(9) 0.0159(10) 0.0199(10) 0.0020(8) 0.0025(8) 0.0012(8)
C8 0.0253(10) 0.0135(10) 0.0204(10) 0.0028(8) -0.0024(8) 0.0007(8)
C9 0.0231(9) 0.0163(10) 0.0256(11) 0.0026(8) 0.0055(8) -0.0041(8)
C10 0.0380(12) 0.0221(11) 0.0231(11) 0.0068(9) 0.0057(9) -0.0046(9)
C11 0.0193(9) 0.0146(10) 0.0168(10) 0.0024(8) -0.0001(8) 0.0034(8)
C12 0.0230(9) 0.0161(10) 0.0159(10) 0.0031(8) 0.0006(8) 0.0015(8)
C13 0.0226(10) 0.0313(12) 0.0217(11) 0.0094(9) 0.0024(8) 0.0057(9)
C14 0.0260(11) 0.0458(16) 0.0319(13) 0.0213(11) 0.0068(9) 0.0030(11)
C15 0.0398(13) 0.0375(14) 0.0314(13) 0.0221(11) 0.0018(10) 0.0019(11)
C16 0.0344(12) 0.0242(12) 0.0257(12) 0.0093(9) -0.0059(9) 0.0054(9)
C17 0.0257(10) 0.0154(10) 0.0191(10) 0.0001(8) -0.0036(8) 0.0038(8)
C18 0.0258(10) 0.0193(11) 0.0231(11) 0.0008(8) -0.0041(8) 0.0095(8)
C19 0.0204(9) 0.0239(11) 0.0237(11) 0.0003(8) 0.0013(8) 0.0051(8)
C20 0.0243(10) 0.0177(10) 0.0184(10) 0.0054(8) 0.0034(8) 0.0031(8)
N1 0.0189(8) 0.0220(9) 0.0210(9) 0.0062(7) 0.0004(7) 0.0028(7)
N2 0.0208(8) 0.0173(9) 0.0245(9) 0.0069(7) -0.0009(7) 0.0016(7)
N3 0.0176(7) 0.0152(9) 0.0181(8) 0.0046(6) 0.0000(6) 0.0016(6)
N4 0.0181(8) 0.0170(9) 0.0182(8) 0.0047(6) 0.0009(6) 0.0037(7)
N5 0.0176(8) 0.0180(9) 0.0257(9) 0.0039(7) -0.0035(7) 0.0003(7)
O1 0.0249(7) 0.0153(7) 0.0252(8) 0.0015(6) 0.0078(6) -0.0014(6)
O2 0.0271(7) 0.0200(8) 0.0246(8) 0.0036(6) -0.0053(6) -0.0010(6)
O3 0.0363(8) 0.0204(8) 0.0326(9) 0.0113(7) -0.0035(7) 0.0015(7)
C21 0.0224(10) 0.0201(11) 0.0252(11) 0.0096(9) -0.0022(8) 0.0039(8)
C22 0.0175(9) 0.0171(10) 0.0165(10) 0.0027(7) 0.0003(8) 0.0018(8)
C23 0.0186(9) 0.0143(10) 0.0171(10) 0.0030(7) 0.0026(7) 0.0029(7)
C24 0.0192(9) 0.0177(10) 0.0143(10) 0.0024(7) 0.0021(7) 0.0047(8)
C25 0.0186(9) 0.0152(10) 0.0168(10) 0.0029(7) 0.0032(7) 0.0037(7)
C26 0.0163(8) 0.0157(10) 0.0185(10) 0.0008(8) -0.0007(7) 0.0004(8)
C27 0.0218(9) 0.0196(10) 0.0233(11) 0.0026(8) 0.0060(8) -0.0014(8)
C28 0.0217(10) 0.0192(11) 0.0221(10) 0.0063(8) 0.0003(8) -0.0013(8)
C29 0.0257(10) 0.0161(10) 0.0204(10) 0.0024(8) 0.0007(8) -0.0004(8)
C30 0.0344(11) 0.0188(11) 0.0287(12) -0.0012(9) -0.0001(9) 0.0073(9)
C31 0.0201(9) 0.0144(10) 0.0199(10) -0.0019(8) -0.0010(8) 0.0038(8)
C32 0.0214(9) 0.0140(9) 0.0168(10) -0.0007(7) -0.0034(8) 0.0027(7)
C33 0.0250(11) 0.0285(12) 0.0219(11) 0.0064(9) 0.0011(8) 0.0068(9)
C34 0.0278(11) 0.0427(15) 0.0297(13) 0.0141(11) 0.0035(9) 0.0037(11)
C35 0.0388(12) 0.0321(13) 0.0254(12) 0.0140(10) -0.0014(10) 0.0003(10)
C36 0.0376(12) 0.0210(11) 0.0233(11) 0.0055(9) -0.0102(9) 0.0070(9)
C37 0.0271(10) 0.0166(10) 0.0188(10) -0.0022(8) -0.0055(8) 0.0062(8)
C38 0.0268(10) 0.0265(12) 0.0262(12) 0.0006(9) -0.0066(9) 0.0118(9)
C39 0.0178(10) 0.0403(14) 0.0296(12) 0.0033(10) 0.0001(9) 0.0124(10)
C40 0.0211(10) 0.0269(12) 0.0220(11) 0.0042(8) 0.0010(8) 0.0050(8)
N6 0.0209(8) 0.0192(9) 0.0225(9) 0.0060(7) -0.0003(7) 0.0036(7)
N7 0.0231(9) 0.0169(9) 0.0265(10) 0.0076(7) -0.0009(7) 0.0020(7)
N8 0.0167(7) 0.0147(9) 0.0180(8) 0.0024(7) -0.0007(6) 0.0018(6)
N9 0.0164(7) 0.0143(8) 0.0179(8) 0.0032(6) 0.0010(6) 0.0037(6)
N10 0.0219(8) 0.0155(9) 0.0243(9) 0.0027(7) -0.0052(7) 0.0029(7)
O4 0.0253(7) 0.0168(7) 0.0223(8) 0.0007(6) 0.0065(6) 0.0008(6)
O5 0.0216(7) 0.0299(9) 0.0322(9) 0.0102(7) -0.0034(7) -0.0034(7)
O6 0.0319(7) 0.0160(8) 0.0265(8) 0.0033(6) -0.0051(6) 0.0026(6)
O7 0.0228(7) 0.0168(8) 0.0334(9) 0.0033(6) -0.0010(6) -0.0003(6)
C41 0.0356(13) 0.0292(14) 0.082(2) 0.0018(14) 0.0216(14) 0.0054(12)
O8 0.0258(7) 0.0147(8) 0.0475(11) 0.0018(7) 0.0079(7) -0.0014(6)

loop_
_atom_type_symbol
_atom_type_description
_atom_type_scat_dispersion_real
_atom_type_scat_dispersion_imag
_atom_type_scat_source
C C 0.0181 0.0091 'International Tables Vol C Tables 4.2.6.8 and 6.1.1.4'
H H 0.0000 0.0000 'International Tables Vol C Tables 4.2.6.8 and 6.1.1.4'
N N 0.0311 0.0180 'International Tables Vol C Tables 4.2.6.8 and 6.1.1.4'
O O 0.0492 0.0322 'International Tables Vol C Tables 4.2.6.8 and 6.1.1.4'

loop_
_geom_angle_atom_site_label_1
_geom_angle_atom_site_label_2
_geom_angle_atom_site_label_3
_geom_angle
_geom_angle_site_symmetry_1
_geom_angle_site_symmetry_3
_geom_angle_publ_flag
N2 C1 N1 128.6(2) . . ?
N2 C1 H1 115.7 . . ?
N1 C1 H1 115.7 . . ?
N2 C2 C3 125.92(19) . . ?
N2 C2 N3 128.47(19) . . ?
C3 C2 N3 105.60(18) . . ?
C2 C3 N4 111.01(18) . . ?
C2 C3 C4 117.40(19) . . ?
N4 C3 C4 131.6(2) . . ?
N5 C4 N1 119.18(19) . . ?
N5 C4 C3 123.1(2) . . ?
N1 C4 C3 117.73(19) . . ?
N4 C5 N3 112.52(17) . . ?
N4 C5 C11 122.76(18) . . ?
N3 C5 C11 124.54(17) . . ?
O1 C6 N3 107.21(15) . . ?
O1 C6 C7 106.37(17) . . ?
N3 C6 C7 116.64(16) . . ?
O1 C6 H6 108.8 . . ?
N3 C6 H6 108.8 . . ?
C7 C6 H6 108.8 . . ?
C8 C7 C6 102.62(16) . . ?
C8 C7 H7A 111.2 . . ?
C6 C7 H7A 111.2 . . ?
C8 C7 H7B 111.2 . . ?
C6 C7 H7B 111.2 . . ?
H7A C7 H7B 109.2 . . ?
O2 C8 C7 108.68(17) . . ?
O2 C8 C9 111.10(17) . . ?
C7 C8 C9 103.24(16) . . ?
O2 C8 H8 111.2 . . ?
C7 C8 H8 111.2 . . ?
C9 C8 H8 111.2 . . ?
O1 C9 C10 109.61(18) . . ?
O1 C9 C8 106.45(16) . . ?
C10 C9 C8 114.12(18) . . ?
O1 C9 H9 108.8 . . ?
C10 C9 H9 108.8 . . ?
C8 C9 H9 108.8 . . ?
O3 C10 C9 113.64(19) . . ?
O3 C10 H10A 108.8 . . ?
C9 C10 H10A 108.8 . . ?
O3 C10 H10B 108.8 . . ?
C9 C10 H10B 108.8 . . ?
H10A C10 H10B 107.7 . . ?
C20 C11 C12 119.88(19) . . ?
C20 C11 C5 118.62(19) . . ?
C12 C11 C5 121.21(17) . . ?
C13 C12 C17 118.07(19) . . ?
C13 C12 C11 123.42(19) . . ?
C17 C12 C11 118.50(18) . . ?
C14 C13 C12 120.7(2) . . ?
C14 C13 H13 119.6 . . ?
C12 C13 H13 119.6 . . ?
C13 C14 C15 121.0(2) . . ?
C13 C14 H14 119.5 . . ?
C15 C14 H14 119.5 . . ?
C16 C15 C14 120.0(2) . . ?
C16 C15 H15 120.0 . . ?
C14 C15 H15 120.0 . . ?
C15 C16 C17 120.8(2) . . ?
C15 C16 H16 119.6 . . ?
C17 C16 H16 119.6 . . ?
C18 C17 C16 121.2(2) . . ?
C18 C17 C12 119.51(19) . . ?
C16 C17 C12 119.3(2) . . ?
C19 C18 C17 120.84(19) . . ?
C19 C18 H18 119.6 . . ?
C17 C18 H18 119.6 . . ?
C18 C19 C20 120.35(19) . . ?
C18 C19 H19 119.8 . . ?
C20 C19 H19 119.8 . . ?
C11 C20 C19 120.8(2) . . ?
C11 C20 H20 119.6 . . ?
C19 C20 H20 119.6 . . ?
C1 N1 C4 118.62(18) . . ?
C1 N2 C2 111.63(18) . . ?
C5 N3 C2 106.07(16) . . ?
C5 N3 C6 127.14(17) . . ?
C2 N3 C6 126.77(17) . . ?
C5 N4 C3 104.76(17) . . ?
C4 N5 H5A 117(2) . . ?
C4 N5 H5B 113.1(18) . . ?
H5A N5 H5B 125(3) . . ?
C6 O1 C9 110.54(15) . . ?
C8 O2 H2 107(2) . . ?
C10 O3 H3 106(2) . . ?
N7 C21 N6 128.6(2) . . ?
N7 C21 H21 115.7 . . ?
N6 C21 H21 115.7 . . ?
N7 C22 C23 125.91(19) . . ?
N7 C22 N8 128.43(19) . . ?
C23 C22 N8 105.64(18) . . ?
C22 C23 N9 110.91(18) . . ?
C22 C23 C24 117.57(19) . . ?
N9 C23 C24 131.44(19) . . ?
N10 C24 N6 119.40(19) . . ?
N10 C24 C23 122.97(19) . . ?
N6 C24 C23 117.62(19) . . ?
N9 C25 N8 112.47(17) . . ?
N9 C25 C31 123.03(18) . . ?
N8 C25 C31 124.44(18) . . ?
O4 C26 N8 107.16(15) . . ?
O4 C26 C27 105.87(17) . . ?
N8 C26 C27 115.54(17) . . ?
O4 C26 H26 109.4 . . ?
N8 C26 H26 109.4 . . ?
C27 C26 H26 109.4 . . ?
C26 C27 C28 102.59(16) . . ?
C26 C27 H27A 111.2 . . ?
C28 C27 H27A 111.2 . . ?
C26 C27 H27B 111.2 . . ?
C28 C27 H27B 111.2 . . ?
H27A C27 H27B 109.2 . . ?
O5 C28 C27 111.69(18) . . ?
O5 C28 C29 109.60(17) . . ?
C27 C28 C29 102.98(16) . . ?
O5 C28 H28 110.8 . . ?
C27 C28 H28 110.8 . . ?
C29 C28 H28 110.8 . . ?
O4 C29 C30 109.30(16) . . ?
O4 C29 C28 106.77(16) . . ?
C30 C29 C28 114.50(18) . . ?
O4 C29 H29 108.7 . . ?
C30 C29 H29 108.7 . . ?
C28 C29 H29 108.7 . . ?
O6 C30 C29 113.79(17) . . ?
O6 C30 H30A 108.8 . . ?
C29 C30 H30A 108.8 . . ?
O6 C30 H30B 108.8 . . ?
C29 C30 H30B 108.8 . . ?
H30A C30 H30B 107.7 . . ?
C40 C31 C32 120.35(19) . . ?
C40 C31 C25 119.6(2) . . ?
C32 C31 C25 119.73(17) . . ?
C33 C32 C31 123.78(18) . . ?
C33 C32 C37 117.73(19) . . ?
C31 C32 C37 118.49(18) . . ?
C34 C33 C32 121.4(2) . . ?
C34 C33 H33 119.3 . . ?
C32 C33 H33 119.3 . . ?
C33 C34 C35 120.8(2) . . ?
C33 C34 H34 119.6 . . ?
C35 C34 H34 119.6 . . ?
C36 C35 C34 119.2(2) . . ?
C36 C35 H35 120.4 . . ?
C34 C35 H35 120.4 . . ?
C35 C36 C37 121.6(2) . . ?
C35 C36 H36 119.2 . . ?
C37 C36 H36 119.2 . . ?
C36 C37 C38 121.8(2) . . ?
C36 C37 C32 119.2(2) . . ?
C38 C37 C32 118.9(2) . . ?
C39 C38 C37 121.1(2) . . ?
C39 C38 H38 119.4 . . ?
C37 C38 H38 119.4 . . ?
C38 C39 C40 120.2(2) . . ?
C38 C39 H39 119.9 . . ?
C40 C39 H39 119.9 . . ?
C31 C40 C39 120.8(2) . . ?
C31 C40 H40 119.6 . . ?
C39 C40 H40 119.6 . . ?
C21 N6 C24 118.52(18) . . ?
C21 N7 C22 111.73(19) . . ?
C25 N8 C22 106.13(16) . . ?
C25 N8 C26 127.38(17) . . ?
C22 N8 C26 125.60(17) . . ?
C25 N9 C23 104.82(17) . . ?
C24 N10 H10C 120(2) . . ?
C24 N10 H10D 121.9(19) . . ?
H10C N10 H10D 118(3) . . ?
C26 O4 C29 109.84(15) . . ?
C28 O5 H5 104(2) . . ?
C30 O6 H6A 106.2(19) . . ?
H7C O7 H7D 98(3) . . ?
O8 C41 H41A 109.5 . . ?
O8 C41 H41B 109.5 . . ?
H41A C41 H41B 109.5 . . ?
O8 C41 H41C 109.5 . . ?
H41A C41 H41C 109.5 . . ?
H41B C41 H41C 109.5 . . ?
C41 O8 H8A 106.5(19) . . ?

loop_
_geom_bond_atom_site_label_1
_geom_bond_atom_site_label_2
_geom_bond_distance
_geom_bond_site_symmetry_2
_geom_bond_publ_flag
C1 N2 1.333(3) . ?
C1 N1 1.341(3) . ?
C1 H1 0.9300 . ?
C2 N2 1.349(3) . ?
C2 C3 1.376(3) . ?
C2 N3 1.387(3) . ?
C3 N4 1.383(3) . ?
C3 C4 1.414(3) . ?
C4 N5 1.340(3) . ?
C4 N1 1.349(3) . ?
C5 N4 1.318(3) . ?
C5 N3 1.382(3) . ?
C5 C11 1.485(3) . ?
C6 O1 1.414(2) . ?
C6 N3 1.462(3) . ?
C6 C7 1.529(3) . ?
C6 H6 0.9800 . ?
C7 C8 1.521(3) . ?
C7 H7A 0.9700 . ?
C7 H7B 0.9700 . ?
C8 O2 1.425(3) . ?
C8 C9 1.537(3) . ?
C8 H8 0.9800 . ?
C9 O1 1.444(3) . ?
C9 C10 1.515(3) . ?
C9 H9 0.9800 . ?
C10 O3 1.412(3) . ?
C10 H10A 0.9700 . ?
C10 H10B 0.9700 . ?
C11 C20 1.384(3) . ?
C11 C12 1.429(3) . ?
C12 C13 1.418(3) . ?
C12 C17 1.429(3) . ?
C13 C14 1.367(3) . ?
C13 H13 0.9300 . ?
C14 C15 1.409(4) . ?
C14 H14 0.9300 . ?
C15 C16 1.359(4) . ?
C15 H15 0.9300 . ?
C16 C17 1.421(3) . ?
C16 H16 0.9300 . ?
C17 C18 1.414(3) . ?
C18 C19 1.364(3) . ?
C18 H18 0.9300 . ?
C19 C20 1.410(3) . ?
C19 H19 0.9300 . ?
C20 H20 0.9300 . ?
N5 H5A 0.93(4) . ?
N5 H5B 0.87(3) . ?
O2 H2 0.93(5) . ?
O3 H3 0.91(4) . ?
C21 N7 1.336(3) . ?
C21 N6 1.341(3) . ?
C21 H21 0.9300 . ?
C22 N7 1.344(3) . ?
C22 C23 1.378(3) . ?
C22 N8 1.385(3) . ?
C23 N9 1.382(3) . ?
C23 C24 1.413(3) . ?
C24 N10 1.328(3) . ?
C24 N6 1.353(3) . ?
C25 N9 1.319(3) . ?
C25 N8 1.382(3) . ?
C25 C31 1.478(3) . ?
C26 O4 1.418(2) . ?
C26 N8 1.462(2) . ?
C26 C27 1.518(3) . ?
C26 H26 0.9800 . ?
C27 C28 1.523(3) . ?
C27 H27A 0.9700 . ?
C27 H27B 0.9700 . ?
C28 O5 1.428(3) . ?
C28 C29 1.530(3) . ?
C28 H28 0.9800 . ?
C29 O4 1.446(2) . ?
C29 C30 1.515(3) . ?
C29 H29 0.9800 . ?
C30 O6 1.424(3) . ?
C30 H30A 0.9700 . ?
C30 H30B 0.9700 . ?
C31 C40 1.372(3) . ?
C31 C32 1.424(3) . ?
C32 C33 1.419(3) . ?
C32 C37 1.433(3) . ?
C33 C34 1.357(3) . ?
C33 H33 0.9300 . ?
C34 C35 1.425(4) . ?
C34 H34 0.9300 . ?
C35 C36 1.360(4) . ?
C35 H35 0.9300 . ?
C36 C37 1.411(3) . ?
C36 H36 0.9300 . ?
C37 C38 1.417(3) . ?
C38 C39 1.361(4) . ?
C38 H38 0.9300 . ?
C39 C40 1.410(3) . ?
C39 H39 0.9300 . ?
C40 H40 0.9300 . ?
N10 H10C 0.83(3) . ?
N10 H10D 0.93(3) . ?
O5 H5 0.92(4) . ?
O6 H6A 0.93(3) . ?
O7 H7C 0.85(3) . ?
O7 H7D 0.89(5) . ?
C41 O8 1.419(3) . ?
C41 H41A 0.9600 . ?
C41 H41B 0.9600 . ?
C41 H41C 0.9600 . ?
O8 H8A 0.85(3) . ?

loop_
_geom_hbond_atom_site_label_D
_geom_hbond_atom_site_label_H
_geom_hbond_atom_site_label_A
_geom_hbond_distance_DH
_geom_hbond_distance_HA
_geom_hbond_distance_DA
_geom_hbond_angle_DHA
_geom_hbond_site_symmetry_A
O8 H8A N4 0.85(3) 1.96(3) 2.804(2) 169(3) .
O7 H7D O6 0.89(5) 2.05(5) 2.898(2) 158(4) 1_655
O7 H7C N9 0.85(3) 1.99(4) 2.801(2) 159(3) 1_665
O6 H6A N7 0.93(3) 1.84(4) 2.760(2) 168(3) .
O5 H5 O7 0.92(4) 1.86(4) 2.767(2) 168(3) .
N10 H10D N1 0.93(3) 2.20(3) 3.102(3) 163(3) 1_354
N10 H10C O7 0.83(3) 2.28(3) 3.094(3) 165(3) 1_445
O3 H3 N2 0.91(4) 1.94(4) 2.829(3) 165(3) .
O2 H2 O8 0.93(5) 2.03(5) 2.893(2) 154(4) 1_445
N5 H5B N6 0.87(3) 2.15(3) 3.015(3) 174(3) 1_756
N5 H5A O8 0.93(4) 2.47(4) 3.373(3) 163(3) .

loop_
_geom_torsion_atom_site_label_1
_geom_torsion_atom_site_label_2
_geom_torsion_atom_site_label_3
_geom_torsion_atom_site_label_4
_geom_torsion
_geom_torsion_site_symmetry_1
_geom_torsion_site_symmetry_2
_geom_torsion_site_symmetry_3
_geom_torsion_site_symmetry_4
_geom_torsion_publ_flag
N2 C2 C3 N4 -178.42(19) . . . . ?
N3 C2 C3 N4 0.8(2) . . . . ?
N2 C2 C3 C4 1.2(3) . . . . ?
N3 C2 C3 C4 -179.58(16) . . . . ?
C2 C3 C4 N5 -178.04(18) . . . . ?
N4 C3 C4 N5 1.5(3) . . . . ?
C2 C3 C4 N1 1.6(3) . . . . ?
N4 C3 C4 N1 -178.86(19) . . . . ?
O1 C6 C7 C8 31.2(2) . . . . ?
N3 C6 C7 C8 150.70(17) . . . . ?
C6 C7 C8 O2 86.81(19) . . . . ?
C6 C7 C8 C9 -31.2(2) . . . . ?
O2 C8 C9 O1 -94.92(19) . . . . ?
C7 C8 C9 O1 21.4(2) . . . . ?
O2 C8 C9 C10 144.05(18) . . . . ?
C7 C8 C9 C10 -99.6(2) . . . . ?
O1 C9 C10 O3 -74.9(2) . . . . ?
C8 C9 C10 O3 44.4(3) . . . . ?
N4 C5 C11 C20 -127.3(2) . . . . ?
N3 C5 C11 C20 47.5(3) . . . . ?
N4 C5 C11 C12 46.5(3) . . . . ?
N3 C5 C11 C12 -138.6(2) . . . . ?
C20 C11 C12 C13 -175.7(2) . . . . ?
C5 C11 C12 C13 10.5(3) . . . . ?
C20 C11 C12 C17 3.1(3) . . . . ?
C5 C11 C12 C17 -170.73(17) . . . . ?
C17 C12 C13 C14 2.2(3) . . . . ?
C11 C12 C13 C14 -179.0(2) . . . . ?
C12 C13 C14 C15 1.0(4) . . . . ?
C13 C14 C15 C16 -2.3(4) . . . . ?
C14 C15 C16 C17 0.2(4) . . . . ?
C15 C16 C17 C18 -176.5(2) . . . . ?
C15 C16 C17 C12 3.0(4) . . . . ?
C13 C12 C17 C18 175.39(19) . . . . ?
C11 C12 C17 C18 -3.5(3) . . . . ?
C13 C12 C17 C16 -4.2(3) . . . . ?
C11 C12 C17 C16 177.0(2) . . . . ?
C16 C17 C18 C19 -179.5(2) . . . . ?
C12 C17 C18 C19 0.9(3) . . . . ?
C17 C18 C19 C20 2.1(3) . . . . ?
C12 C11 C20 C19 -0.1(3) . . . . ?
C5 C11 C20 C19 173.85(18) . . . . ?
C18 C19 C20 C11 -2.6(3) . . . . ?
N2 C1 N1 C4 1.4(3) . . . . ?
N5 C4 N1 C1 176.90(18) . . . . ?
C3 C4 N1 C1 -2.7(3) . . . . ?
N1 C1 N2 C2 1.3(3) . . . . ?
C3 C2 N2 C1 -2.5(3) . . . . ?
N3 C2 N2 C1 178.5(2) . . . . ?
N4 C5 N3 C2 2.4(2) . . . . ?
C11 C5 N3 C2 -172.92(17) . . . . ?
N4 C5 N3 C6 -179.37(17) . . . . ?
C11 C5 N3 C6 5.3(3) . . . . ?
N2 C2 N3 C5 177.34(19) . . . . ?
C3 C2 N3 C5 -1.8(2) . . . . ?
N2 C2 N3 C6 -0.9(3) . . . . ?
C3 C2 N3 C6 179.95(17) . . . . ?
O1 C6 N3 C5 -110.3(2) . . . . ?
C7 C6 N3 C5 130.6(2) . . . . ?
O1 C6 N3 C2 67.5(2) . . . . ?
C7 C6 N3 C2 -51.5(3) . . . . ?
N3 C5 N4 C3 -1.9(2) . . . . ?
C11 C5 N4 C3 173.54(17) . . . . ?
C2 C3 N4 C5 0.7(2) . . . . ?
C4 C3 N4 C5 -178.9(2) . . . . ?
N3 C6 O1 C9 -143.92(16) . . . . ?
C7 C6 O1 C9 -18.5(2) . . . . ?
C10 C9 O1 C6 121.91(18) . . . . ?
C8 C9 O1 C6 -2.0(2) . . . . ?
N7 C22 C23 N9 -177.19(19) . . . . ?
N8 C22 C23 N9 1.2(2) . . . . ?
N7 C22 C23 C24 -0.2(3) . . . . ?
N8 C22 C23 C24 178.21(16) . . . . ?
C22 C23 C24 N10 -179.91(18) . . . . ?
N9 C23 C24 N10 -3.6(3) . . . . ?
C22 C23 C24 N6 -1.4(3) . . . . ?
N9 C23 C24 N6 174.85(19) . . . . ?
O4 C26 C27 C28 33.9(2) . . . . ?
N8 C26 C27 C28 152.32(17) . . . . ?
C26 C27 C28 O5 85.71(19) . . . . ?
C26 C27 C28 C29 -31.8(2) . . . . ?
O5 C28 C29 O4 -99.41(19) . . . . ?
C27 C28 C29 O4 19.6(2) . . . . ?
O5 C28 C29 C30 139.47(19) . . . . ?
C27 C28 C29 C30 -101.5(2) . . . . ?
O4 C29 C30 O6 -70.2(2) . . . . ?
C28 C29 C30 O6 49.5(2) . . . . ?
N9 C25 C31 C40 121.7(2) . . . . ?
N8 C25 C31 C40 -55.3(3) . . . . ?
N9 C25 C31 C32 -51.6(3) . . . . ?
N8 C25 C31 C32 131.4(2) . . . . ?
C40 C31 C32 C33 176.9(2) . . . . ?
C25 C31 C32 C33 -9.8(3) . . . . ?
C40 C31 C32 C37 -4.3(3) . . . . ?
C25 C31 C32 C37 168.97(18) . . . . ?
C31 C32 C33 C34 177.2(2) . . . . ?
C37 C32 C33 C34 -1.5(3) . . . . ?
C32 C33 C34 C35 -1.8(4) . . . . ?
C33 C34 C35 C36 2.7(4) . . . . ?
C34 C35 C36 C37 -0.1(4) . . . . ?
C35 C36 C37 C38 178.6(2) . . . . ?
C35 C36 C37 C32 -3.3(3) . . . . ?
C33 C32 C37 C36 4.0(3) . . . . ?
C31 C32 C37 C36 -174.83(19) . . . . ?
C33 C32 C37 C38 -177.79(19) . . . . ?
C31 C32 C37 C38 3.3(3) . . . . ?
C36 C37 C38 C39 178.2(2) . . . . ?
C32 C37 C38 C39 0.1(3) . . . . ?
C37 C38 C39 C40 -2.6(4) . . . . ?
C32 C31 C40 C39 1.8(3) . . . . ?
C25 C31 C40 C39 -171.4(2) . . . . ?
C38 C39 C40 C31 1.7(4) . . . . ?
N7 C21 N6 C24 -0.5(3) . . . . ?
N10 C24 N6 C21 -179.72(19) . . . . ?
C23 C24 N6 C21 1.7(3) . . . . ?
N6 C21 N7 C22 -1.0(3) . . . . ?
C23 C22 N7 C21 1.3(3) . . . . ?
N8 C22 N7 C21 -176.7(2) . . . . ?
N9 C25 N8 C22 1.2(2) . . . . ?
C31 C25 N8 C22 178.49(18) . . . . ?
N9 C25 N8 C26 170.81(17) . . . . ?
C31 C25 N8 C26 -11.9(3) . . . . ?
N7 C22 N8 C25 176.9(2) . . . . ?
C23 C22 N8 C25 -1.4(2) . . . . ?
N7 C22 N8 C26 7.1(3) . . . . ?
C23 C22 N8 C26 -171.25(17) . . . . ?
O4 C26 N8 C25 -114.0(2) . . . . ?
C27 C26 N8 C25 128.3(2) . . . . ?
O4 C26 N8 C22 53.7(2) . . . . ?
C27 C26 N8 C22 -64.0(2) . . . . ?
N8 C25 N9 C23 -0.4(2) . . . . ?
C31 C25 N9 C23 -177.79(18) . . . . ?
C22 C23 N9 C25 -0.5(2) . . . . ?
C24 C23 N9 C25 -177.0(2) . . . . ?
N8 C26 O4 C29 -146.21(16) . . . . ?
C27 C26 O4 C29 -22.4(2) . . . . ?
C30 C29 O4 C26 125.90(18) . . . . ?
C28 C29 O4 C26 1.5(2) . . . . ?

loop_
_cod_related_entry_id
_cod_related_entry_database
_cod_related_entry_code
1 ChemSpider 30659028
